data_4131732
loop_
_publ_author_name
'Dolgopolova, Ekaterina A.'
'Ejegbavwo, Otega A.'
'Martin, Corey R.'
'Smith, Mark D.'
'Setyawan, Wahyu'
'Karakalos, Stavros G.'
'Henager, Charles H.'
'Zur Loye, Hans-Conrad'
'Shustova, Natalia B.'

_publ_section_title
;
 Multifaceted Modularity: A Key for Stepwise Building of Hierarchical
 Complexity in Actinide Metal-Organic Frameworks.
;
_journal_issue 46
_journal_name_full 'Journal of the American Chemical Society'
_journal_page_first 16852
_journal_page_last 16861
_journal_paper_doi 10.1021/jacs.7b09496
_journal_volume 139
_journal_year 2017
_chemical_formula_moiety 'C120 H90 N6 O38 Th6'
_chemical_formula_sum 'C120 H90 N6 O38 Th6'
_chemical_formula_weight 3616.21
_space_group_crystal_system cubic
_space_group_IT_number 225
_space_group_name_Hall '-F 4 2 3'
_space_group_name_H-M_alt 'F m -3 m'
_atom_sites_solution_hydrogens mixed
_atom_sites_solution_primary dual
_audit_creation_date 2017-03-02
_audit_creation_method
;
Olex2 1.2
(compiled 2017.02.23 svn.r3390 for OlexSys, GUI svn.r5320)
;
_cell_angle_alpha 90
_cell_angle_beta 90
_cell_angle_gamma 90
_cell_formula_units_Z 4
_cell_length_a 34.0484(16)
_cell_length_b 34.0484(16)
_cell_length_c 34.0484(16)
_cell_measurement_reflns_used 9179
_cell_measurement_temperature 302(2)
_cell_measurement_theta_max 25.00
_cell_measurement_theta_min 2.39
_cell_volume 39472(3)
_computing_cell_refinement 'SAINT v8.37A (Bruker, 2015)'
_computing_data_collection 'Bruker APEX3 v2016.5-0 (Bruker, 2016)'
_computing_data_reduction 'SAINT v8.37A (Bruker, 2015)'
_computing_molecular_graphics 'Olex2 (Dolomanov et al., 2009)'
_computing_publication_material 'Olex2 (Dolomanov et al., 2009)'
_computing_structure_refinement 'XL (Sheldrick, 2008)'
_computing_structure_solution 'ShelXT (Sheldrick, 2015)'
_diffrn_ambient_temperature 302(2)
_diffrn_detector 'Bruker PHOTON-100 area detector'
_diffrn_detector_area_resol_mean 10.4
_diffrn_detector_type 'CMOS area detector'
_diffrn_measured_fraction_theta_full 0.995
_diffrn_measured_fraction_theta_max 0.995
_diffrn_measurement_device 'three-circle diffractometer'
_diffrn_measurement_device_type 'Bruker D8 Quest'
_diffrn_measurement_method '\w and \f scans'
_diffrn_radiation_monochromator 'mirror optics'
_diffrn_radiation_probe x-ray
_diffrn_radiation_type MoK\a
_diffrn_radiation_wavelength 0.71073
_diffrn_reflns_av_R_equivalents 0.1065
_diffrn_reflns_av_unetI/netI 0.0260
_diffrn_reflns_Laue_measured_fraction_full 0.995
_diffrn_reflns_Laue_measured_fraction_max 0.995
_diffrn_reflns_limit_h_max 40
_diffrn_reflns_limit_h_min -39
_diffrn_reflns_limit_k_max 40
_diffrn_reflns_limit_k_min -34
_diffrn_reflns_limit_l_max 40
_diffrn_reflns_limit_l_min -39
_diffrn_reflns_number 79586
_diffrn_reflns_point_group_measured_fraction_full 0.995
_diffrn_reflns_point_group_measured_fraction_max 0.995
_diffrn_reflns_theta_full 25.036
_diffrn_reflns_theta_max 25.036
_diffrn_reflns_theta_min 2.608
_diffrn_source 'microfocus sealed X-ray tube'
_diffrn_source_type 'Incoatec I\ms'
_diffrn_standards_number 0
_exptl_absorpt_coefficient_mu 2.278
_exptl_absorpt_correction_T_max 0.3526
_exptl_absorpt_correction_T_min 0.2770
_exptl_absorpt_correction_type multi-scan
_exptl_absorpt_process_details
;
SADABS-2016/2 (Bruker,2016/2) was used for absorption correction.
wR2(int) was 0.0850 before and 0.0716 after correction.
The Ratio of minimum to maximum transmission is 0.7856.
The \l/2 correction factor is Not present.
;
_exptl_crystal_colour colourless
_exptl_crystal_colour_primary colourless
_exptl_crystal_density_diffrn 0.609
_exptl_crystal_description octahedron
_exptl_crystal_F_000 6784
_exptl_crystal_size_max 0.08
_exptl_crystal_size_mid 0.08
_exptl_crystal_size_min 0.08
_refine_diff_density_max 0.744
_refine_diff_density_min -0.827
_refine_diff_density_rms 0.083
_refine_ls_extinction_method none
_refine_ls_goodness_of_fit_ref 1.085
_refine_ls_hydrogen_treatment constr
_refine_ls_matrix_type full
_refine_ls_number_parameters 49
_refine_ls_number_reflns 1779
_refine_ls_number_restraints 46
_refine_ls_restrained_S_all 1.153
_refine_ls_R_factor_all 0.0423
_refine_ls_R_factor_gt 0.0352
_refine_ls_shift/su_max 0.000
_refine_ls_shift/su_mean 0.000
_refine_ls_structure_factor_coef Fsqd
_refine_ls_weighting_details 'w=1/[\s^2^(Fo^2^)+(0.0384P)^2^+455.2714P] where P=(Fo^2^+2Fc^2^)/3'
_refine_ls_weighting_scheme calc
_refine_ls_wR_factor_gt 0.0868
_refine_ls_wR_factor_ref 0.0891
_reflns_Friedel_coverage 0.000
_reflns_number_gt 1530
_reflns_number_total 1779
_reflns_threshold_expression 'I > 2\s(I)'
_cod_data_source_file ja7b09496_si_009.cif
_cod_data_source_block p131_4b_sq
_cod_original_cell_volume 39472(6)
_cod_database_code 4131732
_shelx_shelxl_version_number 2016/6
_shelx_space_group_comment
;
The symmetry employed for this shelxl refinement is uniquely defined
by the following loop, which should always be used as a source of
symmetry information in preference to the above space-group names.
They are only intended as comments.
;
_shelx_estimated_absorpt_t_max 0.839
_shelx_estimated_absorpt_t_min 0.839
_olex2_refinement_description
;
1. Fixed Uiso
 At 1.2 times of:
  All C(H) groups
2. Restrained distances
 C7-C7_$1
 1.4 with sigma of 0.015
 N1-C7
 1.4 with sigma of 0.015
 C3-C2 \\sim C5-C4 \\sim C7-C6
 with sigma of 0.015
 N1-C6 \\sim N1-C7_$1
 with sigma of 0.02
3. Restrained planarity
 C6, C7, C7_$1, C6_$2, C7_$3, C7_$4, N1
 with sigma of 0.1
4. Uiso/Uaniso restraints and constraints
Uanis(C2) \\sim Ueq, Uanis(C3) \\sim Ueq, Uanis(C4) \\sim Ueq, Uanis(C5) \\sim
Ueq, Uanis(C6) \\sim Ueq, Uanis(O2) \\sim Ueq: with sigma of 0.0175 and sigma
for terminal atoms of 0.025
5. Others
 Fixed Sof: O3(0.125) C7(0.5) H7(0.875) N1(0.125)
 Fixed Uiso: O3(0.1) C7(0.15) N1(0.15)
6.a Riding coordinates:
 C7(H7)
6.b Aromatic/amide H refined with riding coordinates:
 C3(H3), C4(H4)
;
_olex2_submission_special_instructions 'No special instructions were received'

loop_
_space_group_symop_operation_xyz
'x, y, z'
'-x, -y, z'
'-x, y, -z'
'x, -y, -z'
'z, x, y'
'z, -x, -y'
'-z, -x, y'
'-z, x, -y'
'y, z, x'
'-y, z, -x'
'y, -z, -x'
'-y, -z, x'
'y, x, -z'
'-y, -x, -z'
'y, -x, z'
'-y, x, z'
'x, z, -y'
'-x, z, y'
'-x, -z, -y'
'x, -z, y'
'z, y, -x'
'z, -y, x'
'-z, y, x'
'-z, -y, -x'
'x, y+1/2, z+1/2'
'-x, -y+1/2, z+1/2'
'-x, y+1/2, -z+1/2'
'x, -y+1/2, -z+1/2'
'z, x+1/2, y+1/2'
'z, -x+1/2, -y+1/2'
'-z, -x+1/2, y+1/2'
'-z, x+1/2, -y+1/2'
'y, z+1/2, x+1/2'
'-y, z+1/2, -x+1/2'
'y, -z+1/2, -x+1/2'
'-y, -z+1/2, x+1/2'
'y, x+1/2, -z+1/2'
'-y, -x+1/2, -z+1/2'
'y, -x+1/2, z+1/2'
'-y, x+1/2, z+1/2'
'x, z+1/2, -y+1/2'
'-x, z+1/2, y+1/2'
'-x, -z+1/2, -y+1/2'
'x, -z+1/2, y+1/2'
'z, y+1/2, -x+1/2'
'z, -y+1/2, x+1/2'
'-z, y+1/2, x+1/2'
'-z, -y+1/2, -x+1/2'
'x+1/2, y, z+1/2'
'-x+1/2, -y, z+1/2'
'-x+1/2, y, -z+1/2'
'x+1/2, -y, -z+1/2'
'z+1/2, x, y+1/2'
'z+1/2, -x, -y+1/2'
'-z+1/2, -x, y+1/2'
'-z+1/2, x, -y+1/2'
'y+1/2, z, x+1/2'
'-y+1/2, z, -x+1/2'
'y+1/2, -z, -x+1/2'
'-y+1/2, -z, x+1/2'
'y+1/2, x, -z+1/2'
'-y+1/2, -x, -z+1/2'
'y+1/2, -x, z+1/2'
'-y+1/2, x, z+1/2'
'x+1/2, z, -y+1/2'
'-x+1/2, z, y+1/2'
'-x+1/2, -z, -y+1/2'
'x+1/2, -z, y+1/2'
'z+1/2, y, -x+1/2'
'z+1/2, -y, x+1/2'
'-z+1/2, y, x+1/2'
'-z+1/2, -y, -x+1/2'
'x+1/2, y+1/2, z'
'-x+1/2, -y+1/2, z'
'-x+1/2, y+1/2, -z'
'x+1/2, -y+1/2, -z'
'z+1/2, x+1/2, y'
'z+1/2, -x+1/2, -y'
'-z+1/2, -x+1/2, y'
'-z+1/2, x+1/2, -y'
'y+1/2, z+1/2, x'
'-y+1/2, z+1/2, -x'
'y+1/2, -z+1/2, -x'
'-y+1/2, -z+1/2, x'
'y+1/2, x+1/2, -z'
'-y+1/2, -x+1/2, -z'
'y+1/2, -x+1/2, z'
'-y+1/2, x+1/2, z'
'x+1/2, z+1/2, -y'
'-x+1/2, z+1/2, y'
'-x+1/2, -z+1/2, -y'
'x+1/2, -z+1/2, y'
'z+1/2, y+1/2, -x'
'z+1/2, -y+1/2, x'
'-z+1/2, y+1/2, x'
'-z+1/2, -y+1/2, -x'
'-x, -y, -z'
'x, y, -z'
'x, -y, z'
'-x, y, z'
'-z, -x, -y'
'-z, x, y'
'z, x, -y'
'z, -x, y'
'-y, -z, -x'
'y, -z, x'
'-y, z, x'
'y, z, -x'
'-y, -x, z'
'y, x, z'
'-y, x, -z'
'y, -x, -z'
'-x, -z, y'
'x, -z, -y'
'x, z, y'
'-x, z, -y'
'-z, -y, x'
'-z, y, -x'
'z, -y, -x'
'z, y, x'
'-x, -y+1/2, -z+1/2'
'x, y+1/2, -z+1/2'
'x, -y+1/2, z+1/2'
'-x, y+1/2, z+1/2'
'-z, -x+1/2, -y+1/2'
'-z, x+1/2, y+1/2'
'z, x+1/2, -y+1/2'
'z, -x+1/2, y+1/2'
'-y, -z+1/2, -x+1/2'
'y, -z+1/2, x+1/2'
'-y, z+1/2, x+1/2'
'y, z+1/2, -x+1/2'
'-y, -x+1/2, z+1/2'
'y, x+1/2, z+1/2'
'-y, x+1/2, -z+1/2'
'y, -x+1/2, -z+1/2'
'-x, -z+1/2, y+1/2'
'x, -z+1/2, -y+1/2'
'x, z+1/2, y+1/2'
'-x, z+1/2, -y+1/2'
'-z, -y+1/2, x+1/2'
'-z, y+1/2, -x+1/2'
'z, -y+1/2, -x+1/2'
'z, y+1/2, x+1/2'
'-x+1/2, -y, -z+1/2'
'x+1/2, y, -z+1/2'
'x+1/2, -y, z+1/2'
'-x+1/2, y, z+1/2'
'-z+1/2, -x, -y+1/2'
'-z+1/2, x, y+1/2'
'z+1/2, x, -y+1/2'
'z+1/2, -x, y+1/2'
'-y+1/2, -z, -x+1/2'
'y+1/2, -z, x+1/2'
'-y+1/2, z, x+1/2'
'y+1/2, z, -x+1/2'
'-y+1/2, -x, z+1/2'
'y+1/2, x, z+1/2'
'-y+1/2, x, -z+1/2'
'y+1/2, -x, -z+1/2'
'-x+1/2, -z, y+1/2'
'x+1/2, -z, -y+1/2'
'x+1/2, z, y+1/2'
'-x+1/2, z, -y+1/2'
'-z+1/2, -y, x+1/2'
'-z+1/2, y, -x+1/2'
'z+1/2, -y, -x+1/2'
'z+1/2, y, x+1/2'
'-x+1/2, -y+1/2, -z'
'x+1/2, y+1/2, -z'
'x+1/2, -y+1/2, z'
'-x+1/2, y+1/2, z'
'-z+1/2, -x+1/2, -y'
'-z+1/2, x+1/2, y'
'z+1/2, x+1/2, -y'
'z+1/2, -x+1/2, y'
'-y+1/2, -z+1/2, -x'
'y+1/2, -z+1/2, x'
'-y+1/2, z+1/2, x'
'y+1/2, z+1/2, -x'
'-y+1/2, -x+1/2, z'
'y+1/2, x+1/2, z'
'-y+1/2, x+1/2, -z'
'y+1/2, -x+1/2, -z'
'-x+1/2, -z+1/2, y'
'x+1/2, -z+1/2, -y'
'x+1/2, z+1/2, y'
'-x+1/2, z+1/2, -y'
'-z+1/2, -y+1/2, x'
'-z+1/2, y+1/2, -x'
'z+1/2, -y+1/2, -x'
'z+1/2, y+1/2, x'

loop_
_atom_site_label
_atom_site_type_symbol
_atom_site_fract_x
_atom_site_fract_y
_atom_site_fract_z
_atom_site_U_iso_or_equiv
_atom_site_adp_type
_atom_site_occupancy
_atom_site_site_symmetry_order
_atom_site_calc_flag
_atom_site_refinement_flags_posn
_atom_site_refinement_flags_adp
_atom_site_refinement_flags_occupancy
Th1 Th 0.08148(2) 0.000000 0.000000 0.02145(15) Uani 1 8 d S T P
O1 O 0.11226(13) 0.06557(13) 0.000000 0.0553(13) Uani 1 2 d S T P
O2 O 0.0393(2) 0.0393(2) 0.0393(2) 0.084(4) Uani 1 6 d S TU P
O3 O 0.1612(5) 0.0084(4) 0.0084(4) 0.100 Uiso 0.25 2 d S T P
C1 C 0.10032(19) 0.10032(19) 0.000000 0.055(3) Uani 1 4 d S T P
C2 C 0.1319(2) 0.1319(2) 0.000000 0.084(4) Uani 1 4 d DS TU P
C3 C 0.1712(2) 0.1223(3) 0.000000 0.125(4) Uani 1 2 d DS TU P
H3 H 0.178561 0.096033 0.000000 0.150 Uiso 1 2 calc RS T P
C4 C 0.1997(3) 0.1505(3) 0.000000 0.139(5) Uani 1 2 d DS TU P
H4 H 0.226071 0.143332 0.000000 0.166 Uiso 1 2 calc RS T P
C5 C 0.1895(3) 0.1895(3) 0.000000 0.120(6) Uani 1 4 d DS TU P
C6 C 0.2207(3) 0.2207(3) 0.000000 0.133(6) Uani 1 4 d DS TU P
C7 C 0.2527(3) 0.2174(3) 0.0260(4) 0.150 Uiso 0.5 1 d D . .
H7 H 0.253971 0.194984 0.043031 0.180 Uiso 0.875 1 d R . .
N1 N 0.2577(8) 0.1843(8) 0.0513(10) 0.150 Uiso 0.125 1 d D . .

loop_
_atom_site_aniso_label
_atom_site_aniso_U_11
_atom_site_aniso_U_22
_atom_site_aniso_U_33
_atom_site_aniso_U_23
_atom_site_aniso_U_13
_atom_site_aniso_U_12
Th1 0.0149(2) 0.02471(18) 0.02471(18) 0.000 0.000 0.000
O1 0.042(3) 0.035(3) 0.089(4) 0.000 0.000 -0.019(2)
O2 0.084(4) 0.084(4) 0.084(4) 0.057(4) 0.057(4) 0.057(4)
C1 0.044(4) 0.044(4) 0.077(8) 0.000 0.000 -0.024(5)
C2 0.054(4) 0.054(4) 0.144(11) 0.000 0.000 -0.034(6)
C3 0.063(6) 0.074(6) 0.238(12) 0.000 0.000 -0.029(5)
C4 0.063(6) 0.090(7) 0.262(13) 0.000 0.000 -0.038(6)
C5 0.079(6) 0.079(6) 0.204(14) 0.000 0.000 -0.047(8)
C6 0.107(7) 0.107(7) 0.186(14) 0.000 0.000 -0.044(9)

loop_
_atom_type_symbol
_atom_type_description
_atom_type_scat_dispersion_real
_atom_type_scat_dispersion_imag
_atom_type_scat_source
C C 0.0033 0.0016 'International Tables Vol C Tables 4.2.6.8 and 6.1.1.4'
H H 0.0000 0.0000 'International Tables Vol C Tables 4.2.6.8 and 6.1.1.4'
N N 0.0061 0.0033 'International Tables Vol C Tables 4.2.6.8 and 6.1.1.4'
O O 0.0106 0.0060 'International Tables Vol C Tables 4.2.6.8 and 6.1.1.4'
Th Th -7.2400 8.8979 'International Tables Vol C Tables 4.2.6.8 and 6.1.1.4'

loop_
_geom_angle_atom_site_label_1
_geom_angle_atom_site_label_2
_geom_angle_atom_site_label_3
_geom_angle
_geom_angle_site_symmetry_1
_geom_angle_site_symmetry_3
O1 Th1 O1 79.60(9) 115 99
O1 Th1 O1 79.60(9) 17 .
O1 Th1 O1 129.7(2) 99 .
O1 Th1 O1 79.60(9) 115 .
O1 Th1 O1 79.60(9) 17 99
O1 Th1 O1 129.7(2) 115 17
O1 Th1 O3 71.0(3) 17 .
O1 Th1 O3 71.0(3) 115 4
O1 Th1 O3 71.0(3) . 4
O1 Th1 O3 71.0(3) 99 .
O1 Th1 O3 71.0(3) 99 98
O1 Th1 O3 59.1(3) . .
O1 Th1 O3 59.0(3) 99 4
O1 Th1 O3 59.0(3) 17 4
O1 Th1 O3 59.0(3) 99 99
O1 Th1 O3 71.0(3) . 99
O1 Th1 O3 59.0(3) . 98
O1 Th1 O3 59.0(3) 115 99
O1 Th1 O3 59.0(3) 17 98
O1 Th1 O3 71.0(3) 115 98
O1 Th1 O3 59.1(3) 115 .
O1 Th1 O3 71.0(3) 17 99
O2 Th1 O1 140.06(6) 4 .
O2 Th1 O1 75.4(2) 98 17
O2 Th1 O1 75.4(2) 99 99
O2 Th1 O1 75.4(2) 99 115
O2 Th1 O1 75.4(2) 98 .
O2 Th1 O1 140.06(6) . 17
O2 Th1 O1 140.06(6) 98 99
O2 Th1 O1 75.4(2) . .
O2 Th1 O1 75.4(2) 4 99
O2 Th1 O1 140.06(6) 98 115
O2 Th1 O1 75.4(2) 4 17
O2 Th1 O1 140.06(6) . 99
O2 Th1 O1 140.06(6) 99 17
O2 Th1 O1 140.06(6) 4 115
O2 Th1 O1 75.4(2) . 115
O2 Th1 O1 140.06(6) 99 .
O2 Th1 O2 105.5(6) . 4
O2 Th1 O2 68.5(3) 4 98
O2 Th1 O2 68.5(3) 4 99
O2 Th1 O2 68.5(3) . 98
O2 Th1 O2 68.5(3) . 99
O2 Th1 O2 105.5(6) 99 98
O2 Th1 O3 126.8(3) . 98
O2 Th1 O3 135.7(5) 4 .
O2 Th1 O3 126.8(3) 4 98
O2 Th1 O3 118.8(5) . .
O2 Th1 O3 126.8(3) 99 .
O2 Th1 O3 118.8(5) 98 98
O2 Th1 O3 126.8(3) 4 99
O2 Th1 O3 135.7(5) . 4
O2 Th1 O3 118.8(5) 99 99
O2 Th1 O3 126.8(3) 98 4
O2 Th1 O3 135.7(5) 98 99
O2 Th1 O3 126.8(3) 98 .
O2 Th1 O3 126.8(3) 99 4
O2 Th1 O3 118.8(5) 4 4
O2 Th1 O3 135.7(5) 99 98
O2 Th1 O3 126.8(3) . 99
C1 O1 Th1 135.9(5) . .
Th1 O2 Th1 111.4(3) . 5
Th1 O2 Th1 111.4(3) 9 5
Th1 O2 Th1 111.4(3) . 9
O3 O3 Th1 81.6(4) 4 .
O3 O3 Th1 84.1(3) 98 .
O3 O3 Th1 84.1(3) 99 .
O1 C1 O1 127.9(9) . 13
O1 C1 C2 116.0(4) . .
O1 C1 C2 116.0(4) 13 .
C3 C2 C1 121.4(6) 13 .
C3 C2 C1 121.4(6) . .
C3 C2 C3 117.3(11) . 13
C2 C3 H3 119.2 . .
C4 C3 C2 121.7(10) . .
C4 C3 H3 119.2 . .
C3 C4 H4 120.0 . .
C3 C4 C5 120.1(11) . .
C5 C4 H4 120.0 . .
C4 C5 C4 119.3(13) 13 .
C4 C5 C6 120.4(7) 13 .
C4 C5 C6 120.4(7) . .
C7 C6 C5 119.5(8) 13 .
C7 C6 C5 119.5(8) 98 .
C7 C6 C5 119.5(8) . .
C7 C6 C5 119.5(8) 110 .
C7 C6 C7 77.9(12) 13 110
C7 C6 C7 77.9(12) . 98
C7 C6 C7 121.1(17) . 13
C7 C6 C7 74.1(13) 13 98
C7 C6 C7 121.1(17) 110 98
C7 C6 C7 74.1(13) . 110
C6 C7 C7 119.5(8) . 181
C6 C7 H7 118.6 . .
C6 C7 N1 122.3(12) . .
C7 C7 C7 90.005(1) 181 98
C7 C7 C7 90.005(3) 181 110
C7 C7 C7 90.004(2) 110 98
C7 C7 H7 127.2 98 .
C7 C7 H7 122.0 181 .
C7 C7 H7 126.5 110 .
N1 C7 C7 118.2(11) . 181
N1 C7 C7 127.0(16) . 98
N1 C7 C7 130.1(16) . 110

loop_
_geom_bond_atom_site_label_1
_geom_bond_atom_site_label_2
_geom_bond_distance
_geom_bond_site_symmetry_2
Th1 O1 2.466(4) 115
Th1 O1 2.466(4) 99
Th1 O1 2.466(4) 17
Th1 O1 2.466(4) .
Th1 O2 2.375(4) .
Th1 O2 2.375(4) 99
Th1 O2 2.375(4) 4
Th1 O2 2.375(4) 98
Th1 O3 2.744(18) 98
Th1 O3 2.744(18) 99
Th1 O3 2.744(18) .
Th1 O3 2.744(18) 4
O1 C1 1.251(6) .
C1 C2 1.521(13) .
C2 C3 1.379(9) .
C2 C3 1.379(9) 13
C3 H3 0.9300 .
C3 C4 1.365(12) .
C4 H4 0.9300 .
C4 C5 1.372(10) .
C5 C6 1.50(2) .
C6 C7 1.408(11) 13
C6 C7 1.408(11) 110
C6 C7 1.408(11) .
C6 C7 1.408(11) 98
C7 C7 1.441(14) 181
C7 H7 0.9601 .
C7 N1 1.430(15) .
